data_4030743
loop_
_publ_author_name
'Romero, S.'
'Mosset, A.'
'Trombe, J.-C.'

_publ_section_title
;
 Synthesis, characterization and structure of two new families of mixed
 oxalates; [M(Ln(H2O)n](C2O4).H2O with M = Li, Ln = La...Gd, n=1 or M =
 Na, Ln = Ce...Nd, n = 2
;
_journal_name_full 'European Journal of Solid State and Inorganic Chemistry'
_journal_page_first 1053
_journal_page_last 1063
_journal_volume 32
_journal_year 1995
_chemical_formula_sum 'C4 H6 Ce Na O11'
_chemical_formula_weight 393.189
_space_group_IT_number 13
_symmetry_cell_setting monoclinic
_symmetry_Int_Tables_number 13
_symmetry_space_group_name_Hall '-P 2ya'
_symmetry_space_group_name_H-M 'P 1 2/a 1'
_cell_angle_alpha 90
_cell_angle_beta 102.12(2)
_cell_angle_gamma 90
_cell_formula_units_Z 4
_cell_length_a 10.066(1)
_cell_length_b 7.614(1)
_cell_length_c 13.139(1)
_cell_volume 984.56(19)
_diffrn_ambient_temperature 293
_diffrn_radiation_probe x-ray
_diffrn_radiation_type MoK\a
_diffrn_radiation_wavelength 0.71073
_exptl_absorpt_coefficient_mu 4.72
_exptl_crystal_density_diffrn 2.65
_refine_ls_number_parameters 156
_refine_ls_number_reflns 1767
_refine_ls_R_factor_gt 0.020
_refine_ls_wR_factor_gt 0.028
_cod_data_source_file EJSSIC-1995-32-1053-1063-2.cif
_cod_data_source_block 2
_cod_original_sg_symbol_H-M 'P 2/a'
_cod_database_code 4030743

loop_
_symmetry_equiv_pos_site_id
_symmetry_equiv_pos_as_xyz
1 x,y,z
2 1/2-x,y,-z
3 -x,-y,-z
4 1/2+x,-y,z

loop_
_atom_site_label
_atom_site_type_symbol
_atom_site_thermal_displace_type
_atom_site_fract_x
_atom_site_fract_y
_atom_site_fract_z
_atom_site_occupancy
_atom_site_U_iso_or_equiv
Ce Ce Uiso 0.25271(2) 0.23140(2) 0.25002(2) 1.000 0.0085(1)
O1 O Uiso 0.1147(3) 0.2112(5) 0.3929(2) 1.000 0.0190(13)
OW1 O Uiso 0.0015(3) 0.2210(4) 0.1625(2) 1.000 0.0177(13)
O2 O Uiso 0.1150(3) 0.1930(5) 0.5628(2) 1.000 0.0279(13)
O3 O Uiso 0.7003(3) 0.0964(4) 0.2743(2) 1.000 0.0165(13)
O4 O Uiso 0.4735(3) 0.0887(4) 0.2482(3) 1.000 0.0190(13)
O5 O Uiso 0.4609(3) 0.4265(4) 0.2764(2) 1.000 0.0165(13)
O6 O Uiso 0.6816(3) 0.4584(4) 0.2757(2) 1.000 0.0165(13)
O7 O Uiso 0.2417(3) 0.4023(4) 0.0835(2) 1.000 0.0203(13)
O8 O Uiso 0.2431(3) 0.0513(4) 0.0838(2) 1.000 0.0215(13)
C1 C Uiso 0.1714(4) 0.2001(6) 0.4867(3) 1.000 0.0152(13)
C2 C Uiso 0.5858(4) 0.1669(5) 0.2649(3) 1.000 0.0114(13)
C3 C Uiso 0.5765(4) 0.3694(5) 0.2737(3) 1.000 0.0114(13)
C4 C Uiso 0.25000 0.3293(8) 0.00000 1.000 0.015(3)
C5 C Uiso 0.25000 0.1254(8) 0.00000 1.000 0.017(3)
OW2 O Uiso 0.8786(4) 0.3629(7) 0.4785(3) 1.000 0.053(3)
OW3 O Uiso 0.0946(4) 0.7250(4) 0.0427(3) 1.000 0.0279(13)
Na Na Uiso 0.8902(2) 0.2889(2) 0.30810(10) 1.000 0.0190(9)

loop_
_atom_type_symbol
_atom_type_description
_atom_type_scat_dispersion_real
_atom_type_scat_dispersion_imag
_atom_type_scat_source
C C 0.0033 0.0016 ' International Tables Vol C Tables 4.2.6.8 and 6.1.1.4'
Ce Ce -0.2486 2.6331 ' International Tables Vol C Tables 4.2.6.8 and 6.1.1.4'
Na Na 0.0362 0.0249 ' International Tables Vol C Tables 4.2.6.8 and 6.1.1.4'
O O 0.0106 0.0060 ' International Tables Vol C Tables 4.2.6.8 and 6.1.1.4'

loop_
_geom_angle_atom_site_label_1
_geom_angle_atom_site_label_2
_geom_angle_atom_site_label_3
_geom_angle
_geom_angle_site_symmetry_1
_geom_angle_site_symmetry_3
_geom_angle_publ_flag
O1 Ce OW1 71.93(9) . . yes
O1 Ce O4 127.27(11) . . yes
O1 Ce O5 119.67(10) . . yes
O1 Ce O7 137.10(10) . . yes
O1 Ce O8 131.49(10) . . yes
O1 Ce O2 62.71(10) . 2_556 yes
O1 Ce O3 72.28(11) . 4_455 yes
O1 Ce O6 75.20(11) . 4_465 yes
OW1 Ce O4 142.04(11) . . yes
OW1 Ce O5 142.53(10) . . yes
OW1 Ce O7 76.50(10) . . yes
OW1 Ce O8 75.09(9) . . yes
OW1 Ce O2 134.22(9) . 2_556 yes
OW1 Ce O3 79.45(10) . 4_455 yes
OW1 Ce O6 78.82(10) . 4_465 yes
O4 Ce O5 62.65(10) . . yes
O4 Ce O7 95.38(11) . . yes
O4 Ce O8 68.33(11) . . yes
O2 Ce O4 70.86(12) 2_556 . yes
O3 Ce O4 77.56(10) 4_455 . yes
O4 Ce O6 134.03(10) . 4_465 yes
O5 Ce O7 72.61(9) . . yes
O5 Ce O8 108.21(9) . . yes
O2 Ce O5 71.72(10) 2_556 . yes
O3 Ce O5 137.23(10) 4_455 . yes
O5 Ce O6 71.39(10) . 4_465 yes
O7 Ce O8 63.32(10) . . yes
O2 Ce O7 144.20(11) 2_556 . yes
O3 Ce O7 129.12(9) 4_455 . yes
O6 Ce O7 70.75(9) 4_465 . yes
O2 Ce O8 132.65(11) 2_556 . yes
O3 Ce O8 67.44(9) 4_455 . yes
O6 Ce O8 131.06(9) 4_465 . yes
O2 Ce O3 81.34(10) 2_556 4_455 yes
O2 Ce O6 94.81(10) 2_556 4_465 yes
O3 Ce O6 145.12(10) 4_455 4_465 yes
Ce O1 C1 121.4(3) . . yes
Ce O2 C1 122.2(3) 2_556 . yes
Ce O3 C2 127.5(3) 4_555 . yes
Ce O4 C2 124.5(3) . . yes
Ce O5 C3 122.7(3) . . yes
Ce O6 C3 140.3(3) 4_565 . yes
Ce O7 C4 122.2(3) . . yes
Ce O8 C5 120.6(3) . . yes
O1 C1 O2 127.1(4) . . yes
O1 C1 C1 117.2(3) . 2_556 yes
O2 C1 C1 115.7(3) . 2_556 yes
O3 C2 O4 126.1(4) . . yes
O3 C2 C3 119.2(4) . . yes
O4 C2 C3 114.7(3) . . yes
O5 C3 O6 126.8(4) . . yes
O5 C3 C2 114.8(3) . . yes
O6 C3 C2 118.4(4) . . yes
O7 C4 C5 116.4(3) . . yes
O7 C4 O7 127.1(5) . 2_555 yes
O7 C4 C5 116.4(3) 2_555 . yes
O8 C5 C4 116.8(3) . . yes
O8 C5 O8 126.4(5) . 2_555 yes
O8 C5 C4 116.8(3) 2_555 . yes

loop_
_geom_bond_atom_site_label_1
_geom_bond_atom_site_label_2
_geom_bond_distance
_geom_bond_site_symmetry_2
_geom_bond_publ_flag
Ce O1 2.564(3) . yes
Ce OW1 2.550(3) . yes
Ce O4 2.479(3) . yes
Ce O5 2.533(3) . yes
Ce O7 2.528(3) . yes
Ce O8 2.563(3) . yes
Ce O2 2.556(3) 2_556 yes
Ce O3 2.585(3) 4_455 yes
Ce O6 2.511(3) 4_465 yes
O1 C1 1.248(5) . yes
O2 C1 1.250(5) . yes
O3 C2 1.254(5) . yes
O4 C2 1.256(5) . yes
O5 C3 1.250(5) . yes
O6 C3 1.252(5) . yes
O7 C4 1.248(4) . yes
O8 C5 1.252(4) . yes
C1 C1 1.547(6) 2_556 no
C2 C3 1.551(5) . no
C4 C5 1.553(9) . no

loop_
_geom_torsion_atom_site_label_1
_geom_torsion_atom_site_label_2
_geom_torsion_atom_site_label_3
_geom_torsion_atom_site_label_4
_geom_torsion
_geom_torsion_site_symmetry_1
_geom_torsion_site_symmetry_3
_geom_torsion_site_symmetry_4
_geom_torsion_publ_flag
OW1 Ce O1 C1 176.8(4) . . . no
O4 Ce O1 C1 34.3(4) . . . no
O5 Ce O1 C1 -42.4(4) . . . no
O7 Ce O1 C1 -138.6(3) . . . no
O8 Ce O1 C1 127.3(3) . . . no
O2 Ce O1 C1 3.2(3) 2_556 . . no
O3 Ce O1 C1 92.4(4) 4_455 . . no
O6 Ce O1 C1 -100.4(4) 4_465 . . no
O1 Ce O4 C2 -104.5(3) . . . no
OW1 Ce O4 C2 145.6(3) . . . no
O5 Ce O4 C2 3.4(3) . . . no
O7 Ce O4 C2 70.7(4) . . . no
O8 Ce O4 C2 129.1(4) . . . no
O2 Ce O4 C2 -75.4(4) 2_556 . . no
O3 Ce O4 C2 -160.4(4) 4_455 . . no
O6 Ce O4 C2 2.4(4) 4_465 . . no
O1 Ce O5 C3 121.6(3) . . . no
OW1 Ce O5 C3 -139.4(3) . . . no
O4 Ce O5 C3 2.3(3) . . . no
O7 Ce O5 C3 -103.5(3) . . . no
O8 Ce O5 C3 -50.3(3) . . . no
O2 Ce O5 C3 79.7(3) 2_556 . . no
O3 Ce O5 C3 25.9(3) 4_455 . . no
O6 Ce O5 C3 -178.5(3) 4_465 . . no
O1 Ce O7 C4 -130.4(2) . . . no
OW1 Ce O7 C4 -87.0(2) . . . no
O4 Ce O7 C4 55.3(2) . . . no
O5 Ce O7 C4 114.5(2) . . . no
O8 Ce O7 C4 -7.1(2) . . . no
O2 Ce O7 C4 119.7(2) 2_556 . . no
O3 Ce O7 C4 -23.0(3) 4_455 . . no
O6 Ce O7 C4 -169.7(2) 4_465 . . no
O1 Ce O8 C5 137.11(19) . . . no
OW1 Ce O8 C5 88.7(2) . . . no
O4 Ce O8 C5 -101.7(2) . . . no
O5 Ce O8 C5 -52.3(2) . . . no
O7 Ce O8 C5 6.56(19) . . . no
O2 Ce O8 C5 -133.9(2) 2_556 . . no
O3 Ce O8 C5 173.3(2) 4_455 . . no
O6 Ce O8 C5 28.6(3) 4_465 . . no
O1 Ce O2 C1 -7.6(3) . 2_556 2_556 no
OW1 Ce O2 C1 -16.1(4) . 2_556 2_556 no
O4 Ce O2 C1 -161.8(4) . 2_556 2_556 no
O5 Ce O2 C1 131.6(4) . 2_556 2_556 no
O7 Ce O2 C1 126.3(3) . 2_556 2_556 no
O8 Ce O2 C1 -130.2(3) . 2_556 2_556 no
O1 Ce O3 C2 58.4(3) . 4_455 4_455 no
OW1 Ce O3 C2 -15.9(3) . 4_455 4_455 no
O4 Ce O3 C2 -165.5(3) . 4_455 4_455 no
O5 Ce O3 C2 173.2(3) . 4_455 4_455 no
O7 Ce O3 C2 -78.7(3) . 4_455 4_455 no
O8 Ce O3 C2 -94.0(3) . 4_455 4_455 no
O1 Ce O6 C3 -56.5(4) . 4_465 4_465 no
OW1 Ce O6 C3 17.6(4) . 4_465 4_465 no
O4 Ce O6 C3 175.5(4) . 4_465 4_465 no
O5 Ce O6 C3 174.5(4) . 4_465 4_465 no
O7 Ce O6 C3 97.0(4) . 4_465 4_465 no
O8 Ce O6 C3 76.3(4) . 4_465 4_465 no
Ce O1 C1 O2 178.5(4) . . . no
Ce O1 C1 C1 0.3(6) . . 2_556 no
Ce O2 C1 O1 -167.7(4) 2_556 . . no
Ce O2 C1 C1 10.5(5) 2_556 . 2_556 no
Ce O3 C2 O4 5.0(6) 4_555 . . no
Ce O3 C2 C3 -174.8(2) 4_555 . . no
Ce O4 C2 O3 172.8(3) . . . no
Ce O4 C2 C3 -7.4(5) . . . no
Ce O5 C3 O6 172.5(3) . . . no
Ce O5 C3 C2 -6.3(4) . . . no
Ce O6 C3 O5 -16.2(7) 4_565 . . no
Ce O6 C3 C2 162.6(3) 4_565 . . no
Ce O7 C4 C5 7.2(2) . . . no
Ce O7 C4 O7 -172.85(19) . . 2_555 no
Ce O8 C5 C4 -5.9(2) . . . no
Ce O8 C5 O8 174.13(18) . . 2_555 no
O1 C1 C1 O1 171.3(4) . 2_556 2_556 no
O1 C1 C1 O2 -7.1(6) . 2_556 2_556 no
O2 C1 C1 O1 -7.1(6) . 2_556 2_556 no
O2 C1 C1 O2 174.5(4) . 2_556 2_556 no
O3 C2 C3 O5 -171.5(3) . . . no
O3 C2 C3 O6 9.6(5) . . . no
O4 C2 C3 O5 8.7(5) . . . no
O4 C2 C3 O6 -170.2(4) . . . no
O7 C4 C5 O8 -0.7(2) . . . no
O7 C4 C5 O8 179.3(2) . . 2_555 no
O7 C4 C5 O8 179.3(2) 2_555 . . no
